data_2219559
loop_
_publ_author_name
'Legrand, Vincent'
'Aubert, Flavien'
'D'Al\'eo, Anthony'
'Rabiller, Philippe'
'Maury, Olivier'

_publ_section_title
;Tricaesium
 tris(pyridine-2,6-dicarboxylato-\k^3^<i>O</i>^2^,<i>N</i>,<i>O</i>^6^)lutetium(III)
 octahydrate
;
_journal_coeditor_code DN2357
_journal_issue 10
_journal_name_full 'Acta Crystallographica Section E'
_journal_page_first m1280
_journal_page_last m1281
_journal_paper_doi 10.1107/S1600536808029243
_journal_volume 64
_journal_year 2008
_chemical_formula_iupac 'Cs3 [Lu (C7 H3 N O4)3], 8H2 O'
_chemical_formula_moiety '3(Cs +), C21 H9 Lu N3 O12 3-, 8(H2 O)'
_chemical_formula_sum 'C21 H25 Cs3 Lu N3 O20'
_chemical_formula_weight 1213.14
_chemical_name_systematic
;
Tricaesium tris(pyridine-2,6-dicarboxylato-
\k^3^<i>O</i>^2^,<i>N</i>,<i>O</i>^6^)lutetium(III) octahydrate
;
_space_group_IT_number 20
_symmetry_cell_setting orthorhombic
_symmetry_space_group_name_Hall 'C 2c 2'
_symmetry_space_group_name_H-M 'C 2 2 21'
_atom_sites_solution_hydrogens geom
_atom_sites_solution_primary direct
_atom_sites_solution_secondary difmap
_audit_creation_method SHELXL-97
_cell_angle_alpha 90.00
_cell_angle_beta 90.00
_cell_angle_gamma 90.00
_cell_formula_units_Z 4
_cell_length_a 10.0406(2)
_cell_length_b 17.8109(6)
_cell_length_c 18.4221(5)
_cell_measurement_reflns_used 17659
_cell_measurement_temperature 100(2)
_cell_measurement_theta_max 59.89
_cell_measurement_theta_min 3.18
_cell_volume 3294.46(16)
_computing_cell_refinement 'Crysalis RED (Oxford Diffraction 2006)'
_computing_data_collection 'Crysalis CCD (Oxford Diffraction 2006)'
_computing_data_reduction 'Sortav (Blessing, 1989)'
_computing_molecular_graphics 'ORTEP-3 (Farrugia, 1997)'
_computing_publication_material 'WinGX (Farrugia, 1999)'
_computing_structure_refinement 'SHELXL97 (Sheldrick, 2008)'
_computing_structure_solution 'SIR97 (Altomare <i>et al.</i>,  1999)'
_diffrn_ambient_temperature 100(2)
_diffrn_measured_fraction_theta_full 0.981
_diffrn_measured_fraction_theta_max 0.981
_diffrn_measurement_device_type 'Oxford Diffraction Xcalibur-Sapphire3'
_diffrn_measurement_method '\w scans'
_diffrn_radiation_monochromator graphite
_diffrn_radiation_source 'fine-focus sealed tube'
_diffrn_radiation_type 'Mo K\a'
_diffrn_radiation_wavelength 0.71073
_diffrn_reflns_av_R_equivalents 0.0448
_diffrn_reflns_av_sigmaI/netI 0.0151
_diffrn_reflns_limit_h_max 12
_diffrn_reflns_limit_h_min -12
_diffrn_reflns_limit_k_max 22
_diffrn_reflns_limit_k_min -22
_diffrn_reflns_limit_l_max 23
_diffrn_reflns_limit_l_min -23
_diffrn_reflns_number 51066
_diffrn_reflns_theta_full 27.00
_diffrn_reflns_theta_max 27.00
_diffrn_reflns_theta_min 3.18
_diffrn_standards_decay_% 0
_diffrn_standards_interval_time 0
_diffrn_standards_number 0
_exptl_absorpt_coefficient_mu 6.355
_exptl_absorpt_correction_T_max 0.4250
_exptl_absorpt_correction_T_min 0.3075
_exptl_absorpt_correction_type gaussian
_exptl_absorpt_process_details '(ABSORB; DeTitta, 1985)'
_exptl_crystal_colour colourless
_exptl_crystal_density_diffrn 2.446
_exptl_crystal_density_method 'not measured'
_exptl_crystal_description Block
_exptl_crystal_F_000 2312
_exptl_crystal_size_max 0.20
_exptl_crystal_size_mid 0.19
_exptl_crystal_size_min 0.19
_refine_diff_density_max 3.000
_refine_diff_density_min -0.943
_refine_ls_abs_structure_details 'Flack (1983),1501 Friedel pairs'
_refine_ls_abs_structure_Flack 0.270(12)
_refine_ls_extinction_method none
_refine_ls_goodness_of_fit_ref 1.464
_refine_ls_hydrogen_treatment constr
_refine_ls_matrix_type full
_refine_ls_number_parameters 208
_refine_ls_number_reflns 3520
_refine_ls_number_restraints 0
_refine_ls_restrained_S_all 1.464
_refine_ls_R_factor_all 0.0251
_refine_ls_R_factor_gt 0.0248
_refine_ls_shift/su_max 0.000
_refine_ls_shift/su_mean 0.000
_refine_ls_structure_factor_coef Fsqd
_refine_ls_weighting_details 'calc w=1/[\s^2^(Fo^2^)+(0.0149P)^2^+27.0440P] where P=(Fo^2^+2Fc^2^)/3'
_refine_ls_weighting_scheme calc
_refine_ls_wR_factor_gt 0.0628
_refine_ls_wR_factor_ref 0.0629
_reflns_number_gt 3491
_reflns_number_total 3520
_reflns_threshold_expression I>2\s(I)
_cod_data_source_file dn2357.cif
_cod_data_source_block I
_cod_depositor_comments
;
The following automatic conversions were performed:
'_exptl_absorpt_correction_type' value 'Gaussian' changed to 'gaussian'
according to '/home/saulius/struct/CIF-dictionaries/cif_core.dic'
dictionary named 'cif_core.dic' version 2.4.1 from 2010-06-29.

Automatic conversion script
Id: cif_fix_enum 1527 2010-12-29 10:47:43Z saulius 

The following automatic conversions were performed:

'_exptl_absorpt_correction_type' value 'Gaussian' changed to
'gaussian' according to
/home/saulius/struct/CIF-dictionaries/cif_core.dic dictionary named
'cif_core.dic' version 2.4.1 from 2010-06-29.

Automatic conversion script
Id: cif_fix_values 1715 2011-07-08 13:25:40Z adriana 
;
_cod_database_code 2219559
_cod_database_fobs_code 2219559

loop_
_symmetry_equiv_pos_as_xyz
'x, y, z'
'-x, -y, z+1/2'
'x, -y, -z'
'-x, y, -z+1/2'
'x+1/2, y+1/2, z'
'-x+1/2, -y+1/2, z+1/2'
'x+1/2, -y+1/2, -z'
'-x+1/2, y+1/2, -z+1/2'

loop_
_atom_site_type_symbol
_atom_site_label
_atom_site_fract_x
_atom_site_fract_y
_atom_site_fract_z
_atom_site_U_iso_or_equiv
_atom_site_adp_type
_atom_site_calc_flag
_atom_site_refinement_flags
_atom_site_occupancy
_atom_site_disorder_group
Lu Lu1 0.75054(5) 0.0000 0.0000 0.00950(7) Uani d S 1 .
Cs Cs1 0.74407(4) 0.021678(17) -0.24335(2) 0.01702(8) Uani d . 1 .
Cs Cs2 0.5000 -0.26389(3) -0.2500 0.01796(11) Uani d S 1 .
N N11 0.8713(4) -0.1197(2) -0.0042(3) 0.0107(8) Uani d . 1 .
O O11 0.6846(4) -0.0835(2) -0.0950(2) 0.0149(8) Uani d . 1 .
O O12 0.7226(5) -0.1846(3) -0.1649(2) 0.0228(12) Uani d . 1 .
O O13 1.0389(5) -0.0907(3) 0.1601(2) 0.0174(11) Uani d . 1 .
O O14 0.9174(4) -0.01382(19) 0.0906(2) 0.0124(8) Uani d . 1 .
C C12 0.9612(6) -0.1355(3) 0.0466(3) 0.0131(12) Uani d . 1 .
C C13 1.0349(6) -0.2016(3) 0.0468(3) 0.0187(13) Uani d . 1 .
H H13 1.1001 -0.2089 0.0819 0.022 Uiso calc R 1 .
C C14 1.0140(14) -0.2518(3) -0.0006(8) 0.040(2) Uani d . 1 .
H H14 1.0567 -0.2980 0.0026 0.048 Uiso calc R 1 .
C C15 0.9185(7) -0.2357(4) -0.0624(3) 0.0199(13) Uani d . 1 .
H H15 0.9073 -0.2688 -0.1010 0.024 Uiso calc R 1 .
C C16 0.8496(6) -0.1693(3) -0.0580(3) 0.0132(11) Uani d . 1 .
C C17 0.7438(8) -0.1440(3) -0.1112(3) 0.0146(6) Uani d . 1 .
C C18 0.9756(6) -0.0754(3) 0.1041(4) 0.0146(6) Uani d . 1 .
N N21 0.5071(8) 0.0000 0.0000 0.0173(12) Uani d S 1 .
O O21 0.4794(7) -0.1104(3) 0.1573(3) 0.0323(15) Uani d . 1 .
O O22 0.6543(5) -0.0785(2) 0.0880(2) 0.0168(9) Uani d . 1 .
C C22 0.4415(7) -0.0390(4) 0.0490(3) 0.0242(9) Uani d . 1 .
C C23 0.3047(7) -0.0426(4) 0.0509(3) 0.0242(9) Uani d . 1 .
H H23 0.2584 -0.0719 0.0843 0.029 Uiso calc R 1 .
C C24 0.2430(13) 0.0000 0.0000 0.0242(9) Uani d S 1 .
H H24 0.1503 0.0000 0.0000 0.029 Uiso calc SR 1 .
C C25 0.5310(6) -0.0805(4) 0.1040(4) 0.0146(6) Uani d . 1 .
O O1W 0.7467(9) -0.1739(4) -0.3818(4) 0.0584(17) Uani d . 1 .
O O2W 0.9514(7) -0.0907(4) -0.3228(4) 0.0424(18) Uani d . 1 .
O O3W 0.5456(5) -0.0888(3) -0.3207(3) 0.0240(12) Uani d . 1 .
O O4WA 0.6970(8) 0.2031(4) -0.2207(6) 0.032(3) Uani d P 0.69(2) 1
O O4WB 0.7228(15) 0.1956(8) -0.1715(11) 0.023(6) Uani d P 0.31(2) 2

loop_
_atom_site_aniso_label
_atom_site_aniso_U_11
_atom_site_aniso_U_22
_atom_site_aniso_U_33
_atom_site_aniso_U_12
_atom_site_aniso_U_13
_atom_site_aniso_U_23
Lu1 0.00740(14) 0.01013(12) 0.01097(13) 0.000 0.000 -0.00081(10)
Cs1 0.01540(16) 0.02237(15) 0.01327(15) -0.00244(13) 0.00109(19) -0.00051(11)
Cs2 0.0245(3) 0.01430(19) 0.0151(2) 0.000 -0.0028(2) 0.000
N11 0.008(2) 0.0127(18) 0.011(2) -0.0017(15) 0.0012(18) 0.0004(17)
O11 0.013(2) 0.013(2) 0.018(2) -0.0015(16) -0.0019(16) -0.0004(16)
O12 0.023(4) 0.023(2) 0.022(2) 0.0013(18) -0.0084(19) -0.0097(17)
O13 0.019(3) 0.023(3) 0.010(2) 0.0014(18) -0.0035(16) 0.0022(17)
O14 0.010(2) 0.008(2) 0.018(2) 0.0010(14) -0.0021(15) -0.0017(14)
C12 0.015(3) 0.011(2) 0.014(3) -0.0009(19) 0.001(2) 0.002(2)
C13 0.018(4) 0.017(3) 0.021(3) 0.004(2) -0.004(2) 0.001(2)
C14 0.033(6) 0.023(3) 0.066(5) -0.003(3) -0.040(5) 0.009(3)
C15 0.026(4) 0.018(3) 0.016(3) 0.007(3) -0.002(2) -0.005(2)
C16 0.015(3) 0.012(3) 0.012(3) -0.002(2) 0.003(2) 0.001(2)
C17 0.0135(16) 0.0138(13) 0.0166(13) -0.0096(16) 0.0027(15) -0.0028(10)
C18 0.0135(16) 0.0138(13) 0.0166(13) -0.0096(16) 0.0027(15) -0.0028(10)
N21 0.009(3) 0.027(3) 0.016(3) 0.000 0.000 -0.010(3)
O21 0.038(4) 0.039(3) 0.021(2) -0.021(3) 0.014(2) -0.009(2)
O22 0.020(3) 0.013(2) 0.0168(19) -0.0027(17) 0.0040(17) -0.0020(15)
C22 0.0106(19) 0.048(2) 0.0143(17) -0.007(2) 0.0024(15) -0.0146(17)
C23 0.0106(19) 0.048(2) 0.0143(17) -0.007(2) 0.0024(15) -0.0146(17)
C24 0.0106(19) 0.048(2) 0.0143(17) -0.007(2) 0.0024(15) -0.0146(17)
C25 0.0135(16) 0.0138(13) 0.0166(13) -0.0096(16) 0.0027(15) -0.0028(10)
O1W 0.046(4) 0.079(5) 0.051(3) 0.016(5) -0.002(4) -0.012(3)
O2W 0.047(4) 0.021(3) 0.059(4) 0.003(3) 0.028(3) 0.001(3)
O3W 0.018(3) 0.032(3) 0.022(3) -0.004(2) -0.005(2) 0.004(2)
O4WA 0.028(4) 0.030(4) 0.039(6) -0.002(3) -0.003(3) 0.007(3)
O4WB 0.012(11) 0.018(7) 0.038(13) 0.005(5) 0.011(7) 0.015(6)

loop_
_atom_type_symbol
_atom_type_description
_atom_type_scat_dispersion_real
_atom_type_scat_dispersion_imag
_atom_type_scat_source
C C 0.0033 0.0016 'International Tables Vol C Tables 4.2.6.8 and 6.1.1.4'
H H 0.0000 0.0000 'International Tables Vol C Tables 4.2.6.8 and 6.1.1.4'
N N 0.0061 0.0033 'International Tables Vol C Tables 4.2.6.8 and 6.1.1.4'
O O 0.0106 0.0060 'International Tables Vol C Tables 4.2.6.8 and 6.1.1.4'
Cs Cs -0.3680 2.1192 'International Tables Vol C Tables 4.2.6.8 and 6.1.1.4'
Lu Lu -0.4720 5.8584 'International Tables Vol C Tables 4.2.6.8 and 6.1.1.4'

loop_
_geom_angle_atom_site_label_1
_geom_angle_atom_site_label_2
_geom_angle_atom_site_label_3
_geom_angle_site_symmetry_1
_geom_angle_site_symmetry_3
_geom_angle
O22 Lu1 O22 3 . 131.4(2)
O22 Lu1 O14 3 . 146.72(14)
O22 Lu1 O14 . . 75.16(15)
O22 Lu1 O14 3 3 75.16(15)
O22 Lu1 O14 . 3 146.72(14)
O14 Lu1 O14 . 3 90.4(2)
O22 Lu1 O11 3 . 75.58(13)
O22 Lu1 O11 . . 91.20(14)
O14 Lu1 O11 . . 130.16(14)
O14 Lu1 O11 3 . 75.28(14)
O22 Lu1 O11 3 3 91.20(14)
O22 Lu1 O11 . 3 75.58(13)
O14 Lu1 O11 . 3 75.28(14)
O14 Lu1 O11 3 3 130.16(14)
O11 Lu1 O11 . 3 147.8(2)
O22 Lu1 N21 3 . 65.71(12)
O22 Lu1 N21 . . 65.71(12)
O14 Lu1 N21 . . 134.81(10)
O14 Lu1 N21 3 . 134.81(10)
O11 Lu1 N21 . . 73.90(11)
O11 Lu1 N21 3 . 73.90(11)
O22 Lu1 N11 3 3 73.00(16)
O22 Lu1 N11 . 3 134.33(16)
O14 Lu1 N11 . 3 73.72(14)
O14 Lu1 N11 3 3 65.42(14)
O11 Lu1 N11 . 3 134.47(16)
O11 Lu1 N11 3 3 64.75(15)
N21 Lu1 N11 . 3 119.60(10)
O22 Lu1 N11 3 . 134.33(16)
O22 Lu1 N11 . . 73.00(16)
O14 Lu1 N11 . . 65.42(14)
O14 Lu1 N11 3 . 73.72(14)
O11 Lu1 N11 . . 64.75(15)
O11 Lu1 N11 3 . 134.47(16)
N21 Lu1 N11 . . 119.60(10)
N11 Lu1 N11 3 . 120.8(2)
O22 Lu1 Cs1 3 . 41.88(11)
O22 Lu1 Cs1 . . 137.11(11)
O14 Lu1 Cs1 . . 135.91(10)
O14 Lu1 Cs1 3 . 45.74(10)
O11 Lu1 Cs1 . . 47.15(10)
O11 Lu1 Cs1 3 . 132.23(10)
N21 Lu1 Cs1 . . 89.173(8)
N11 Lu1 Cs1 3 . 87.94(12)
N11 Lu1 Cs1 . . 92.88(12)
O22 Lu1 Cs1 3 3 137.11(11)
O22 Lu1 Cs1 . 3 41.88(11)
O14 Lu1 Cs1 . 3 45.74(10)
O14 Lu1 Cs1 3 3 135.91(10)
O11 Lu1 Cs1 . 3 132.23(10)
O11 Lu1 Cs1 3 3 47.15(10)
N21 Lu1 Cs1 . 3 89.173(8)
N11 Lu1 Cs1 3 3 92.88(12)
N11 Lu1 Cs1 . 3 87.94(12)
Cs1 Lu1 Cs1 . 3 178.347(17)
O13 Cs1 O3W 2_754 . 115.98(14)
O13 Cs1 O22 2_754 3 126.72(12)
O3W Cs1 O22 . 3 115.44(13)
O13 Cs1 O2W 2_754 . 61.89(12)
O3W Cs1 O2W . . 79.37(13)
O22 Cs1 O2W 3 . 142.10(16)
O13 Cs1 O4WA 2_754 . 77.43(18)
O3W Cs1 O4WA . . 125.53(19)
O22 Cs1 O4WA 3 . 62.0(2)
O2W Cs1 O4WA . . 139.14(19)
O13 Cs1 O21 2_754 2_654 88.27(12)
O3W Cs1 O21 . 2_654 67.47(13)
O22 Cs1 O21 3 2_654 98.92(14)
O2W Cs1 O21 . 2_654 118.85(19)
O4WA Cs1 O21 . 2_654 60.2(2)
O13 Cs1 O14 2_754 3 97.84(11)
O3W Cs1 O14 . 3 133.79(12)
O22 Cs1 O14 3 3 52.77(10)
O2W Cs1 O14 . 3 91.16(16)
O4WA Cs1 O14 . 3 90.54(19)
O21 Cs1 O14 2_654 3 148.13(12)
O13 Cs1 O11 2_754 . 144.99(12)
O3W Cs1 O11 . . 84.68(12)
O22 Cs1 O11 3 . 52.66(10)
O2W Cs1 O11 . . 97.89(14)
O4WA Cs1 O11 . . 114.7(2)
O21 Cs1 O11 2_654 . 126.59(13)
O14 Cs1 O11 3 . 51.67(10)
O13 Cs1 O4WB 2_754 . 84.6(3)
O3W Cs1 O4WB . . 135.4(3)
O22 Cs1 O4WB 3 . 48.2(3)
O2W Cs1 O4WB . . 141.8(3)
O4WA Cs1 O4WB . . 16.4(3)
O21 Cs1 O4WB 2_654 . 74.7(4)
O14 Cs1 O4WB 3 . 74.8(4)
O11 Cs1 O4WB . . 100.4(3)
O13 Cs1 O21 2_754 3 128.72(14)
O3W Cs1 O21 . 3 90.39(15)
O22 Cs1 O21 3 3 39.15(12)
O2W Cs1 O21 . 3 168.30(16)
O4WA Cs1 O21 . 3 52.14(18)
O21 Cs1 O21 2_654 3 61.01(17)
O14 Cs1 O21 3 3 91.90(11)
O11 Cs1 O21 . 3 75.32(12)
O4WB Cs1 O21 . 3 49.9(3)
O13 Cs1 C25 2_754 3 137.62(15)
O3W Cs1 C25 . 3 97.62(14)
O22 Cs1 C25 3 3 21.25(13)
O2W Cs1 C25 . 3 155.39(16)
O4WA Cs1 C25 . 3 61.7(2)
O21 Cs1 C25 2_654 3 81.26(15)
O14 Cs1 C25 3 3 73.18(12)
O11 Cs1 C25 . 3 57.51(13)
O4WB Cs1 C25 . 3 53.1(3)
O21 Cs1 C25 3 3 20.31(14)
O13 Cs1 O13 2_754 3 61.34(14)
O3W Cs1 O13 . 3 160.15(13)
O22 Cs1 O13 3 3 74.71(11)
O2W Cs1 O13 . 3 82.72(16)
O4WA Cs1 O13 . 3 74.07(18)
O21 Cs1 O13 2_654 3 129.85(12)
O14 Cs1 O13 3 3 37.82(10)
O11 Cs1 O13 . 3 89.41(11)
O4WB Cs1 O13 . 3 64.3(3)
O21 Cs1 O13 3 3 106.43(12)
C25 Cs1 O13 3 3 95.10(14)
O12 Cs2 O12 . 4_654 125.26(18)
O12 Cs2 O13 . 6_644 138.44(13)
O12 Cs2 O13 4_654 6_644 91.16(13)
O12 Cs2 O13 . 7_445 91.16(13)
O12 Cs2 O13 4_654 7_445 138.44(13)
O13 Cs2 O13 6_644 7_445 66.60(18)
O12 Cs2 O4WA . 5_445 134.6(2)
O12 Cs2 O4WA 4_654 5_445 58.0(2)
O13 Cs2 O4WA 6_644 5_445 79.26(18)
O13 Cs2 O4WA 7_445 5_445 82.77(19)
O12 Cs2 O4WA . 8_644 58.0(2)
O12 Cs2 O4WA 4_654 8_644 134.6(2)
O13 Cs2 O4WA 6_644 8_644 82.77(19)
O13 Cs2 O4WA 7_445 8_644 79.26(18)
O4WA Cs2 O4WA 5_445 8_644 158.5(3)
O12 Cs2 O4WB . 5_445 120.2(4)
O12 Cs2 O4WB 4_654 5_445 72.8(3)
O13 Cs2 O4WB 6_644 5_445 86.8(3)
O13 Cs2 O4WB 7_445 5_445 71.4(3)
O4WA Cs2 O4WB 5_445 5_445 17.2(3)
O4WA Cs2 O4WB 8_644 5_445 150.6(3)
O12 Cs2 O4WB . 8_644 72.8(3)
O12 Cs2 O4WB 4_654 8_644 120.2(4)
O13 Cs2 O4WB 6_644 8_644 71.4(3)
O13 Cs2 O4WB 7_445 8_644 86.8(3)
O4WA Cs2 O4WB 5_445 8_644 150.6(3)
O4WA Cs2 O4WB 8_644 8_644 17.2(3)
O4WB Cs2 O4WB 5_445 8_644 154.1(5)
O12 Cs2 O3W . . 71.14(12)
O12 Cs2 O3W 4_654 . 58.84(12)
O13 Cs2 O3W 6_644 . 125.24(14)
O13 Cs2 O3W 7_445 . 162.07(13)
O4WA Cs2 O3W 5_445 . 111.48(18)
O4WA Cs2 O3W 8_644 . 88.59(17)
O4WB Cs2 O3W 5_445 . 119.5(3)
O4WB Cs2 O3W 8_644 . 85.3(3)
O12 Cs2 O3W . 4_654 58.84(12)
O12 Cs2 O3W 4_654 4_654 71.14(12)
O13 Cs2 O3W 6_644 4_654 162.07(13)
O13 Cs2 O3W 7_445 4_654 125.24(14)
O4WA Cs2 O3W 5_445 4_654 88.59(17)
O4WA Cs2 O3W 8_644 4_654 111.48(19)
O4WB Cs2 O3W 5_445 4_654 85.3(3)
O4WB Cs2 O3W 8_644 4_654 119.5(3)
O3W Cs2 O3W . 4_654 47.76(19)
O12 Cs2 C13 . 6_644 129.96(13)
O12 Cs2 C13 4_654 6_644 60.42(13)
O13 Cs2 C13 6_644 6_644 47.80(13)
O13 Cs2 C13 7_445 6_644 113.68(13)
O4WA Cs2 C13 5_445 6_644 92.8(2)
O4WA Cs2 C13 8_644 6_644 83.7(2)
O4WB Cs2 C13 5_445 6_644 109.0(4)
O4WB Cs2 C13 8_644 6_644 66.5(4)
O3W Cs2 C13 . 6_644 77.57(13)
O3W Cs2 C13 4_654 6_644 120.70(13)
O12 Cs2 C13 . 7_445 60.42(13)
O12 Cs2 C13 4_654 7_445 129.96(13)
O13 Cs2 C13 6_644 7_445 113.68(13)
O13 Cs2 C13 7_445 7_445 47.80(13)
O4WA Cs2 C13 5_445 7_445 83.7(2)
O4WA Cs2 C13 8_644 7_445 92.8(2)
O4WB Cs2 C13 5_445 7_445 66.5(4)
O4WB Cs2 C13 8_644 7_445 109.0(4)
O3W Cs2 C13 . 7_445 120.70(13)
O3W Cs2 C13 4_654 7_445 77.57(13)
C13 Cs2 C13 6_644 7_445 161.41(18)
C12 N11 C16 . . 119.3(5)
C12 N11 Lu1 . . 119.8(4)
C16 N11 Lu1 . . 120.9(4)
C17 O11 Lu1 . . 124.9(4)
C17 O11 Cs1 . . 101.4(3)
Lu1 O11 Cs1 . . 101.50(14)
C17 O12 Cs2 . . 142.9(5)
C18 O13 Cs1 . 2_755 139.2(4)
C18 O13 Cs2 . 6_645 124.2(4)
Cs1 O13 Cs2 2_755 6_645 96.56(13)
C18 O13 Cs1 . 3 81.8(4)
Cs1 O13 Cs1 2_755 3 101.70(14)
Cs2 O13 Cs1 6_645 3 87.33(12)
C18 O14 Lu1 . . 123.5(4)
C18 O14 Cs1 . 3 92.2(4)
Lu1 O14 Cs1 . 3 103.33(13)
N11 C12 C13 . . 122.8(5)
N11 C12 C18 . . 114.0(5)
C13 C12 C18 . . 123.1(5)
C14 C13 C12 . . 120.5(7)
C14 C13 Cs2 . 6_645 123.1(7)
C12 C13 Cs2 . 6_645 95.2(4)
C14 C13 H13 . . 119.7
C12 C13 H13 . . 119.7
Cs2 C13 H13 6_645 . 50.1
C13 C14 C15 . . 119.3(7)
C13 C14 H14 . . 120.4
C15 C14 H14 . . 120.4
C16 C15 C14 . . 115.9(6)
C16 C15 H15 . . 122.1
C14 C15 H15 . . 122.1
N11 C16 C15 . . 121.9(5)
N11 C16 C17 . . 113.3(5)
C15 C16 C17 . . 124.8(5)
O12 C17 O11 . . 127.0(7)
O12 C17 C16 . . 117.5(6)
O11 C17 C16 . . 115.5(5)
O12 C17 Cs1 . . 86.7(3)
O11 C17 Cs1 . . 59.6(3)
C16 C17 Cs1 . . 129.9(4)
O13 C18 O14 . . 126.1(6)
O13 C18 C12 . . 118.4(6)
O14 C18 C12 . . 115.5(5)
O13 C18 Cs1 . 3 78.2(4)
O14 C18 Cs1 . 3 67.2(3)
C12 C18 Cs1 . 3 128.8(4)
C22 N21 C22 3 . 119.9(9)
C22 N21 Lu1 3 . 120.0(4)
C22 N21 Lu1 . . 120.0(4)
C25 O21 Cs1 . 2_655 121.5(5)
C25 O21 Cs1 . 3 81.1(4)
Cs1 O21 Cs1 2_655 3 92.82(13)
C25 O22 Lu1 . . 125.2(4)
C25 O22 Cs1 . 3 94.4(4)
Lu1 O22 Cs1 . 3 108.45(15)
N21 C22 C23 . . 122.8(7)
N21 C22 C25 . . 114.3(6)
C23 C22 C25 . . 122.8(6)
C24 C23 C22 . . 114.3(8)
C24 C23 Cs1 . 2_655 124.7(4)
C22 C23 Cs1 . 2_655 98.5(4)
C24 C23 H23 . . 122.8
C22 C23 H23 . . 122.8
Cs1 C23 H23 2_655 . 48.6
C23 C24 C23 3 . 125.6(11)
C23 C24 H24 3 . 117.2
C23 C24 H24 . . 117.2
O21 C25 O22 . . 127.3(7)
O21 C25 C22 . . 119.0(6)
O22 C25 C22 . . 113.6(5)
O21 C25 Cs1 . 3 78.6(4)
O22 C25 Cs1 . 3 64.4(3)
C22 C25 Cs1 . 3 133.9(4)
Cs1 O3W Cs2 . . 119.00(16)
Cs1 O3W Cs1 . 4_654 91.19(14)
Cs2 O3W Cs1 . 4_654 104.99(14)
Cs2 O4WA Cs1 5 . 91.3(2)
Cs2 O4WB Cs1 5 . 88.6(4)

loop_
_geom_bond_atom_site_label_1
_geom_bond_atom_site_label_2
_geom_bond_site_symmetry_2
_geom_bond_distance
Lu1 O22 3 2.348(4)
Lu1 O22 . 2.348(4)
Lu1 O14 . 2.377(4)
Lu1 O14 3 2.377(4)
Lu1 O11 . 2.390(4)
Lu1 O11 3 2.390(4)
Lu1 N21 . 2.445(8)
Lu1 N11 3 2.454(4)
Lu1 N11 . 2.454(4)
Lu1 Cs1 . 4.5002(4)
Lu1 Cs1 3 4.5002(4)
Cs1 O13 2_754 3.070(5)
Cs1 O3W . 3.142(5)
Cs1 O22 3 3.167(4)
Cs1 O2W . 3.237(6)
Cs1 O4WA . 3.293(8)
Cs1 O21 2_654 3.299(6)
Cs1 O14 3 3.312(4)
Cs1 O11 . 3.367(4)
Cs1 O4WB . 3.375(16)
Cs1 O21 3 3.474(6)
Cs1 C25 3 3.502(6)
Cs1 O13 3 3.553(5)
Cs2 O12 . 3.073(5)
Cs2 O12 4_654 3.073(5)
Cs2 O13 6_644 3.100(5)
Cs2 O13 7_445 3.100(5)
Cs2 O4WA 5_445 3.145(8)
Cs2 O4WA 8_644 3.145(8)
Cs2 O4WB 5_445 3.219(14)
Cs2 O4WB 8_644 3.219(14)
Cs2 O3W . 3.410(6)
Cs2 O3W 4_654 3.410(6)
Cs2 C13 6_644 3.810(6)
Cs2 C13 7_445 3.810(6)
N11 C12 . 1.330(7)
N11 C16 . 1.345(7)
O11 C17 . 1.267(8)
O12 C17 . 1.244(7)
O13 C18 . 1.242(9)
O13 Cs1 2_755 3.070(5)
O13 Cs2 6_645 3.100(5)
O13 Cs1 3 3.553(5)
O14 C18 . 1.267(8)
O14 Cs1 3 3.312(4)
C12 C13 . 1.390(8)
C12 C18 . 1.513(8)
C13 C14 . 1.267(13)
C13 Cs2 6_645 3.810(6)
C13 H13 . 0.9300
C14 C15 . 1.517(12)
C14 H14 . 0.9300
C15 C16 . 1.373(9)
C15 H15 . 0.9300
C16 C17 . 1.514(9)
C18 Cs1 3 3.592(6)
N21 C22 3 1.315(8)
N21 C22 . 1.315(8)
O21 C25 . 1.230(9)
O21 Cs1 2_655 3.299(6)
O21 Cs1 3 3.474(6)
O22 C25 . 1.273(8)
O22 Cs1 3 3.167(4)
C22 C23 . 1.376(10)
C22 C25 . 1.544(10)
C23 C24 . 1.356(9)
C23 Cs1 2_655 3.840(6)
C23 H23 . 0.9300
C24 C23 3 1.356(9)
C24 H24 . 0.9300
C25 Cs1 3 3.502(6)
O3W Cs1 4_654 3.705(6)
O4WA Cs2 5 3.145(8)
O4WB Cs2 5 3.219(14)
